data_2239001
loop_
_publ_author_name
'Gupta, Abhishek K.'
'Srivastava, Sanjay'
'Butcher, Ray J.'

_publ_section_title
;
 Tris(2,6-dibenzoyl-4-methylphenolato-\k^2^<i>O</i>^1^,<i>O</i>^2^)cobalt(III)
;
_journal_coeditor_code HG5379
_journal_issue 2
_journal_name_full 'Acta Crystallographica Section E'
_journal_page_first m67
_journal_page_last m68
_journal_paper_doi 10.1107/S1600536814001664
_journal_volume 70
_journal_year 2014
_chemical_formula_iupac '[Co (C21 H15 O3)3]'
_chemical_formula_moiety 'C63 H45 Co O9'
_chemical_formula_sum 'C63 H45 Co O9'
_chemical_formula_weight 1004.92
_chemical_name_systematic
;
Tris(2,6-dibenzoyl-4-methylphenolato-\k^2^<i>O</i>^1^,<i>O</i>^2^)cobalt(III)
;
_space_group_IT_number 14
_symmetry_cell_setting monoclinic
_symmetry_space_group_name_Hall '-P 2ybc'
_symmetry_space_group_name_H-M 'P 1 21/c 1'
_atom_sites_solution_hydrogens geom
_atom_sites_solution_primary direct
_atom_sites_solution_secondary difmap
_audit_creation_method SHELXL-97
_cell_angle_alpha 90.00
_cell_angle_beta 92.8922(19)
_cell_angle_gamma 90.00
_cell_formula_units_Z 4
_cell_length_a 11.2858(3)
_cell_length_b 17.5442(4)
_cell_length_c 24.7745(5)
_cell_measurement_reflns_used 9359
_cell_measurement_temperature 123(2)
_cell_measurement_theta_max 77.4059
_cell_measurement_theta_min 3.0853
_cell_volume 4899.1(2)
_computing_cell_refinement '<i>CrysAlis PRO</i> (Agilent, 2012)'
_computing_data_collection '<i>CrysAlis PRO</i> (Agilent, 2012)'
_computing_data_reduction '<i>CrysAlis PRO</i> (Agilent, 2012)'
_computing_molecular_graphics '<i>SHELXTL</i> (Sheldrick, 2008)'
_computing_publication_material '<i>SHELXTL</i> (Sheldrick, 2008)'
_computing_structure_refinement '<i>SHELXL97</i> (Sheldrick, 2008)'
_computing_structure_solution '<i>SHELXS97</i> (Sheldrick, 2008)'
_diffrn_ambient_temperature 123(2)
_diffrn_detector_area_resol_mean 10.5081
_diffrn_measured_fraction_theta_full 0.998
_diffrn_measured_fraction_theta_max 0.971
_diffrn_measurement_device_type 'Agilent Xcalibur (Ruby, Gemini)'
_diffrn_measurement_method '\w scans'
_diffrn_radiation_monochromator graphite
_diffrn_radiation_source 'Enhance (Cu) X-ray Source'
_diffrn_radiation_type CuK\a
_diffrn_radiation_wavelength 1.54184
_diffrn_reflns_av_R_equivalents 0.0452
_diffrn_reflns_av_sigmaI/netI 0.0537
_diffrn_reflns_limit_h_max 14
_diffrn_reflns_limit_h_min -13
_diffrn_reflns_limit_k_max 15
_diffrn_reflns_limit_k_min -21
_diffrn_reflns_limit_l_max 24
_diffrn_reflns_limit_l_min -31
_diffrn_reflns_number 21885
_diffrn_reflns_theta_full 67.50
_diffrn_reflns_theta_max 77.62
_diffrn_reflns_theta_min 3.57
_exptl_absorpt_coefficient_mu 3.252
_exptl_absorpt_correction_T_max 0.705
_exptl_absorpt_correction_T_min 0.477
_exptl_absorpt_correction_type analytical
_exptl_absorpt_process_details
;
[CrysAlis PRO (Agilent, 2012), based on expressions derived by Clark &
Reid
(1995)]
;
_exptl_crystal_colour 'dark brown'
_exptl_crystal_density_diffrn 1.362
_exptl_crystal_density_method 'not measured'
_exptl_crystal_description prism
_exptl_crystal_F_000 2088
_exptl_crystal_size_max 0.4644
_exptl_crystal_size_mid 0.1790
_exptl_crystal_size_min 0.1512
_refine_diff_density_max 0.513
_refine_diff_density_min -0.619
_refine_ls_extinction_method none
_refine_ls_goodness_of_fit_ref 1.057
_refine_ls_hydrogen_treatment constr
_refine_ls_matrix_type full
_refine_ls_number_parameters 661
_refine_ls_number_reflns 10145
_refine_ls_number_restraints 0
_refine_ls_restrained_S_all 1.057
_refine_ls_R_factor_all 0.0627
_refine_ls_R_factor_gt 0.0553
_refine_ls_shift/su_max 0.001
_refine_ls_shift/su_mean 0.000
_refine_ls_structure_factor_coef Fsqd
_refine_ls_weighting_details 'calc w=1/[\s^2^(Fo^2^)+(0.0765P)^2^+3.7684P] where P=(Fo^2^+2Fc^2^)/3'
_refine_ls_weighting_scheme calc
_refine_ls_wR_factor_gt 0.1440
_refine_ls_wR_factor_ref 0.1535
_reflns_number_gt 9001
_reflns_number_total 10145
_reflns_threshold_expression I>2sigma(I)
_cod_data_source_file hg5379sup1.cf
_cod_data_source_block I
_cod_original_cell_volume 4899.12(19)
_cod_original_sg_symbol_H-M 'P 21/c'
_cod_database_code 2239001
_cod_database_fobs_code 2239001

loop_
_symmetry_equiv_pos_as_xyz
'x, y, z'
'-x, y+1/2, -z+1/2'
'-x, -y, -z'
'x, -y-1/2, z-1/2'

loop_
_atom_site_type_symbol
_atom_site_label
_atom_site_fract_x
_atom_site_fract_y
_atom_site_fract_z
_atom_site_U_iso_or_equiv
_atom_site_adp_type
_atom_site_calc_flag
_atom_site_refinement_flags
_atom_site_occupancy
_atom_site_symmetry_multiplicity
Co Co 0.38732(3) 0.70424(2) 0.356917(14) 0.01928(11) Uani d . 1 1
O O1A 0.45006(16) 0.79710(9) 0.39056(7) 0.0241(4) Uani d . 1 1
O O2A 0.49775(14) 0.64526(9) 0.40544(6) 0.0219(3) Uani d . 1 1
O O3A 0.5460(2) 1.00708(13) 0.40380(12) 0.0520(6) Uani d . 1 1
C C1A 0.5392(2) 0.80635(14) 0.42384(10) 0.0226(5) Uani d . 1 1
C C2A 0.6100(2) 0.74622(14) 0.44765(9) 0.0227(5) Uani d . 1 1
C C3A 0.7176(2) 0.76390(15) 0.47654(10) 0.0246(5) Uani d . 1 1
H H3AA 0.7663 0.7233 0.4901 0.030 Uiso calc R 1 1
C C4A 0.7548(2) 0.83833(15) 0.48580(10) 0.0265(5) Uani d . 1 1
C C5A 0.6786(2) 0.89697(15) 0.46756(10) 0.0282(5) Uani d . 1 1
H H5AA 0.7003 0.9483 0.4753 0.034 Uiso calc R 1 1
C C6A 0.5727(2) 0.88278(14) 0.43856(10) 0.0261(5) Uani d . 1 1
C C7A 0.8731(2) 0.85516(16) 0.51452(11) 0.0316(5) Uani d . 1 1
H H7AA 0.9184 0.8078 0.5192 0.047 Uiso calc R 1 1
H H7AB 0.8603 0.8775 0.5500 0.047 Uiso calc R 1 1
H H7AC 0.9175 0.8912 0.4930 0.047 Uiso calc R 1 1
C C8A 0.5713(2) 0.66727(14) 0.44132(9) 0.0218(4) Uani d . 1 1
C C9A 0.6168(2) 0.60673(14) 0.47901(9) 0.0223(5) Uani d . 1 1
C C10A 0.6254(2) 0.53247(14) 0.45905(10) 0.0253(5) Uani d . 1 1
H H10A 0.6044 0.5222 0.4222 0.030 Uiso calc R 1 1
C C11A 0.6646(2) 0.47389(14) 0.49288(11) 0.0291(5) Uani d . 1 1
H H11A 0.6729 0.4239 0.4788 0.035 Uiso calc R 1 1
C C12A 0.6918(2) 0.48798(16) 0.54746(11) 0.0306(5) Uani d . 1 1
H H12A 0.7191 0.4477 0.5706 0.037 Uiso calc R 1 1
C C13A 0.6790(2) 0.56087(16) 0.56794(10) 0.0277(5) Uani d . 1 1
H H13A 0.6955 0.5702 0.6053 0.033 Uiso calc R 1 1
C C14A 0.6423(2) 0.62031(15) 0.53404(10) 0.0244(5) Uani d . 1 1
H H14A 0.6344 0.6703 0.5482 0.029 Uiso calc R 1 1
C C15A 0.4986(2) 0.94882(15) 0.41900(12) 0.0317(5) Uani d . 1 1
C C16A 0.3663(2) 0.94498(14) 0.42014(11) 0.0282(5) Uani d . 1 1
C C17A 0.2985(3) 0.98635(16) 0.38188(12) 0.0340(6) Uani d . 1 1
H H17A 0.3370 1.0149 0.3553 0.041 Uiso calc R 1 1
C C18A 0.1754(3) 0.98642(17) 0.38207(12) 0.0373(6) Uani d . 1 1
H H18A 0.1298 1.0135 0.3551 0.045 Uiso calc R 1 1
C C19A 0.1197(2) 0.94677(17) 0.42181(12) 0.0348(6) Uani d . 1 1
H H19A 0.0357 0.9474 0.4226 0.042 Uiso calc R 1 1
C C20A 0.1863(3) 0.90615(16) 0.46045(11) 0.0329(6) Uani d . 1 1
H H20A 0.1476 0.8794 0.4878 0.040 Uiso calc R 1 1
C C21A 0.3092(2) 0.90421(15) 0.45952(11) 0.0303(5) Uani d . 1 1
H H21A 0.3541 0.8752 0.4856 0.036 Uiso calc R 1 1
O O1B 0.27825(14) 0.76059(10) 0.31121(6) 0.0218(3) Uani d . 1 1
O O2B 0.26886(15) 0.69853(9) 0.41242(7) 0.0222(3) Uani d . 1 1
O O3B 0.09769(18) 0.80141(14) 0.18133(8) 0.0405(5) Uani d . 1 1
C C1B 0.1695(2) 0.77906(13) 0.31834(9) 0.0197(4) Uani d . 1 1
C C2B 0.1057(2) 0.76091(13) 0.36543(9) 0.0212(4) Uani d . 1 1
C C3B -0.0114(2) 0.78836(14) 0.36943(10) 0.0235(5) Uani d . 1 1
H H3BA -0.0516 0.7780 0.4014 0.028 Uiso calc R 1 1
C C4B -0.0695(2) 0.82958(14) 0.32878(10) 0.0257(5) Uani d . 1 1
C C5B -0.0102(2) 0.84059(14) 0.28079(10) 0.0256(5) Uani d . 1 1
H H5BA -0.0511 0.8652 0.2512 0.031 Uiso calc R 1 1
C C6B 0.1049(2) 0.81700(14) 0.27515(9) 0.0230(5) Uani d . 1 1
C C7B -0.1936(2) 0.85986(18) 0.33490(12) 0.0339(6) Uani d . 1 1
H H7BA -0.2464 0.8177 0.3435 0.051 Uiso calc R 1 1
H H7BB -0.2224 0.8839 0.3010 0.051 Uiso calc R 1 1
H H7BC -0.1925 0.8975 0.3641 0.051 Uiso calc R 1 1
C C8B 0.1611(2) 0.71668(13) 0.40888(9) 0.0202(4) Uani d . 1 1
C C9B 0.0913(2) 0.68677(14) 0.45423(9) 0.0221(4) Uani d . 1 1
C C10B -0.0060(2) 0.63968(15) 0.44322(10) 0.0272(5) Uani d . 1 1
H H10B -0.0347 0.6318 0.4069 0.033 Uiso calc R 1 1
C C11B -0.0611(2) 0.60415(17) 0.48537(12) 0.0330(6) Uani d . 1 1
H H11B -0.1253 0.5701 0.4779 0.040 Uiso calc R 1 1
C C12B -0.0223(2) 0.61863(19) 0.53844(11) 0.0379(7) Uani d . 1 1
H H12B -0.0614 0.5955 0.5673 0.045 Uiso calc R 1 1
C C13B 0.0732(2) 0.6666(2) 0.54952(11) 0.0366(6) Uani d . 1 1
H H13B 0.0984 0.6771 0.5859 0.044 Uiso calc R 1 1
C C14B 0.1321(2) 0.69935(15) 0.50742(10) 0.0279(5) Uani d . 1 1
H H14B 0.2000 0.7303 0.5149 0.034 Uiso calc R 1 1
C C15B 0.1576(2) 0.82364(15) 0.22050(10) 0.0264(5) Uani d . 1 1
C C16B 0.2749(2) 0.86002(15) 0.21381(10) 0.0267(5) Uani d . 1 1
C C17B 0.3289(2) 0.90612(16) 0.25359(11) 0.0321(6) Uani d . 1 1
H H17B 0.2956 0.9099 0.2879 0.039 Uiso calc R 1 1
C C18B 0.4309(3) 0.94661(17) 0.24345(13) 0.0387(6) Uani d . 1 1
H H18B 0.4663 0.9787 0.2706 0.046 Uiso calc R 1 1
C C19B 0.4817(3) 0.94033(17) 0.19372(13) 0.0372(6) Uani d . 1 1
H H19B 0.5509 0.9687 0.1866 0.045 Uiso calc R 1 1
C C20B 0.4305(2) 0.89232(17) 0.15445(12) 0.0345(6) Uani d . 1 1
H H20B 0.4663 0.8867 0.1208 0.041 Uiso calc R 1 1
C C21B 0.3280(2) 0.85279(16) 0.16411(11) 0.0296(5) Uani d . 1 1
H H21B 0.2932 0.8205 0.1369 0.035 Uiso calc R 1 1
O O1C 0.32753(15) 0.60991(10) 0.32491(6) 0.0229(3) Uani d . 1 1
O O2C 0.49974(15) 0.70749(10) 0.29840(7) 0.0230(3) Uani d . 1 1
O O3C 0.16902(17) 0.46986(11) 0.31788(8) 0.0331(4) Uani d . 1 1
C C1C 0.3010(2) 0.60812(13) 0.27299(9) 0.0214(4) Uani d . 1 1
C C2C 0.3681(2) 0.64691(14) 0.23363(10) 0.0241(5) Uani d . 1 1
C C3C 0.3266(2) 0.64560(15) 0.17862(10) 0.0278(5) Uani d . 1 1
H H3CA 0.3704 0.6725 0.1529 0.033 Uiso calc R 1 1
C C4C 0.2259(3) 0.60711(17) 0.16093(10) 0.0317(6) Uani d . 1 1
C C5C 0.1635(2) 0.56738(16) 0.19942(10) 0.0293(5) Uani d . 1 1
H H5CA 0.0942 0.5399 0.1879 0.035 Uiso calc R 1 1
C C6C 0.1993(2) 0.56678(14) 0.25364(10) 0.0238(5) Uani d . 1 1
C C7C 0.1833(3) 0.6079(2) 0.10236(11) 0.0433(7) Uani d . 1 1
H H7CA 0.2346 0.6411 0.0820 0.065 Uiso calc R 1 1
H H7CB 0.1016 0.6270 0.0992 0.065 Uiso calc R 1 1
H H7CC 0.1858 0.5560 0.0878 0.065 Uiso calc R 1 1
C C8C 0.4756(2) 0.68717(14) 0.25044(10) 0.0232(5) Uani d . 1 1
C C9C 0.5663(2) 0.70757(14) 0.21124(10) 0.0254(5) Uani d . 1 1
C C10C 0.6301(2) 0.77469(15) 0.22062(10) 0.0277(5) Uani d . 1 1
H H10C 0.6129 0.8063 0.2504 0.033 Uiso calc R 1 1
C C11C 0.7187(3) 0.79563(16) 0.18670(12) 0.0338(6) Uani d . 1 1
H H11C 0.7617 0.8416 0.1931 0.041 Uiso calc R 1 1
C C12C 0.7444(3) 0.74934(19) 0.14349(13) 0.0413(7) Uani d . 1 1
H H12C 0.8059 0.7632 0.1206 0.050 Uiso calc R 1 1
C C13C 0.6805(3) 0.68285(19) 0.13359(13) 0.0422(7) Uani d . 1 1
H H13C 0.6976 0.6516 0.1036 0.051 Uiso calc R 1 1
C C14C 0.5913(3) 0.66184(16) 0.16748(12) 0.0343(6) Uani d . 1 1
H H14C 0.5476 0.6163 0.1607 0.041 Uiso calc R 1 1
C C15C 0.1273(2) 0.52477(14) 0.29308(10) 0.0244(5) Uani d . 1 1
C C16C 0.0036(2) 0.55076(14) 0.30089(10) 0.0250(5) Uani d . 1 1
C C17C -0.0408(2) 0.61907(15) 0.27878(11) 0.0305(5) Uani d . 1 1
H H17C 0.0077 0.6498 0.2573 0.037 Uiso calc R 1 1
C C18C -0.1556(3) 0.64190(18) 0.28816(14) 0.0397(7) Uani d . 1 1
H H18C -0.1855 0.6882 0.2730 0.048 Uiso calc R 1 1
C C19C -0.2271(3) 0.59739(19) 0.31970(14) 0.0417(7) Uani d . 1 1
H H19C -0.3056 0.6133 0.3262 0.050 Uiso calc R 1 1
C C20C -0.1829(3) 0.52935(18) 0.34171(13) 0.0390(7) Uani d . 1 1
H H20C -0.2314 0.4988 0.3633 0.047 Uiso calc R 1 1
C C21C -0.0688(2) 0.50623(15) 0.33220(11) 0.0301(5) Uani d . 1 1
H H21C -0.0394 0.4596 0.3471 0.036 Uiso calc R 1 1

loop_
_atom_site_aniso_label
_atom_site_aniso_U_11
_atom_site_aniso_U_22
_atom_site_aniso_U_33
_atom_site_aniso_U_12
_atom_site_aniso_U_13
_atom_site_aniso_U_23
Co 0.0200(2) 0.0188(2) 0.01894(19) 0.00065(14) 0.00017(13) 0.00137(14)
O1A 0.0307(9) 0.0180(8) 0.0235(8) 0.0033(6) -0.0002(7) 0.0001(6)
O2A 0.0243(8) 0.0183(8) 0.0228(8) -0.0010(6) -0.0029(6) 0.0006(6)
O3A 0.0395(12) 0.0282(11) 0.0885(18) -0.0021(9) 0.0051(11) 0.0192(11)
C1A 0.0228(11) 0.0203(11) 0.0254(11) 0.0004(9) 0.0065(9) 0.0006(9)
C2A 0.0256(11) 0.0199(11) 0.0227(11) 0.0001(9) 0.0032(8) -0.0004(9)
C3A 0.0237(11) 0.0248(12) 0.0255(11) 0.0019(9) 0.0028(9) -0.0005(9)
C4A 0.0236(11) 0.0279(13) 0.0283(12) -0.0022(10) 0.0057(9) -0.0039(10)
C5A 0.0308(13) 0.0221(12) 0.0324(13) -0.0045(10) 0.0080(10) -0.0049(10)
C6A 0.0267(12) 0.0216(12) 0.0306(12) 0.0018(9) 0.0073(9) -0.0006(9)
C7A 0.0289(13) 0.0310(13) 0.0351(13) -0.0049(10) 0.0021(10) -0.0078(11)
C8A 0.0196(10) 0.0236(12) 0.0225(11) 0.0009(9) 0.0041(8) 0.0005(9)
C9A 0.0197(10) 0.0220(11) 0.0254(11) -0.0006(9) 0.0017(8) 0.0022(9)
C10A 0.0229(11) 0.0230(12) 0.0302(12) -0.0002(9) 0.0022(9) -0.0001(9)
C11A 0.0271(12) 0.0179(11) 0.0424(14) 0.0010(9) 0.0033(10) 0.0030(10)
C12A 0.0261(12) 0.0279(13) 0.0378(14) -0.0006(10) 0.0014(10) 0.0142(11)
C13A 0.0227(11) 0.0354(14) 0.0250(11) -0.0021(10) 0.0001(9) 0.0057(10)
C14A 0.0234(11) 0.0251(12) 0.0248(11) 0.0000(9) 0.0022(9) 0.0012(9)
C15A 0.0345(14) 0.0186(12) 0.0422(14) 0.0000(10) 0.0052(11) 0.0010(10)
C16A 0.0329(13) 0.0174(11) 0.0345(13) 0.0002(10) 0.0025(10) -0.0046(10)
C17A 0.0398(15) 0.0253(13) 0.0369(14) 0.0027(11) 0.0029(11) 0.0014(11)
C18A 0.0386(15) 0.0316(14) 0.0412(15) 0.0050(12) -0.0039(12) 0.0014(12)
C19A 0.0276(13) 0.0315(14) 0.0453(15) 0.0009(11) 0.0014(11) -0.0084(12)
C20A 0.0353(14) 0.0304(14) 0.0336(13) -0.0008(11) 0.0064(11) -0.0043(11)
C21A 0.0338(13) 0.0237(12) 0.0336(13) 0.0011(10) 0.0027(10) -0.0031(10)
O1B 0.0217(8) 0.0233(8) 0.0205(7) 0.0031(6) 0.0024(6) 0.0048(6)
O2B 0.0236(8) 0.0235(8) 0.0194(8) 0.0016(6) 0.0011(6) 0.0034(6)
O3B 0.0351(11) 0.0653(15) 0.0208(9) -0.0087(10) -0.0006(7) 0.0042(9)
C1B 0.0215(11) 0.0163(10) 0.0211(10) 0.0000(8) -0.0002(8) 0.0008(8)
C2B 0.0240(11) 0.0191(11) 0.0206(10) -0.0010(9) 0.0013(8) -0.0007(8)
C3B 0.0256(12) 0.0245(12) 0.0208(11) 0.0003(9) 0.0039(9) -0.0008(9)
C4B 0.0241(12) 0.0230(12) 0.0299(12) 0.0014(9) 0.0004(9) 0.0020(9)
C5B 0.0243(11) 0.0246(12) 0.0274(12) 0.0028(9) -0.0030(9) 0.0054(9)
C6B 0.0257(12) 0.0207(11) 0.0226(11) -0.0010(9) 0.0002(9) 0.0027(9)
C7B 0.0259(12) 0.0411(15) 0.0349(14) 0.0081(11) 0.0034(10) 0.0052(12)
C8B 0.0237(11) 0.0179(10) 0.0192(10) -0.0016(8) 0.0024(8) -0.0017(8)
C9B 0.0241(11) 0.0212(11) 0.0212(11) 0.0020(9) 0.0029(8) 0.0030(9)
C10B 0.0276(12) 0.0283(12) 0.0256(12) -0.0003(10) 0.0005(9) 0.0026(10)
C11B 0.0239(12) 0.0346(14) 0.0407(14) -0.0033(10) 0.0034(10) 0.0106(12)
C12B 0.0274(13) 0.0556(19) 0.0313(13) 0.0029(12) 0.0067(10) 0.0189(13)
C13B 0.0306(13) 0.0591(19) 0.0201(11) 0.0046(13) 0.0016(10) 0.0069(12)
C14B 0.0268(12) 0.0340(14) 0.0230(12) -0.0009(10) 0.0005(9) 0.0009(10)
C15B 0.0282(12) 0.0268(12) 0.0241(12) 0.0036(10) -0.0001(9) 0.0071(9)
C16B 0.0299(12) 0.0249(12) 0.0252(11) 0.0036(10) 0.0018(9) 0.0101(9)
C17B 0.0340(14) 0.0298(13) 0.0330(13) -0.0019(11) 0.0060(10) 0.0049(11)
C18B 0.0396(15) 0.0323(15) 0.0445(16) -0.0046(12) 0.0044(12) 0.0008(12)
C19B 0.0308(14) 0.0308(14) 0.0507(17) -0.0026(11) 0.0099(12) 0.0103(12)
C20B 0.0326(13) 0.0368(15) 0.0350(14) 0.0075(11) 0.0103(11) 0.0121(11)
C21B 0.0294(12) 0.0317(13) 0.0277(12) 0.0062(10) 0.0029(10) 0.0087(10)
O1C 0.0256(8) 0.0210(8) 0.0219(8) -0.0029(6) -0.0016(6) -0.0004(6)
O2C 0.0221(8) 0.0244(9) 0.0226(8) 0.0004(6) 0.0018(6) 0.0005(6)
O3C 0.0320(10) 0.0247(9) 0.0420(10) 0.0010(8) -0.0037(8) 0.0058(8)
C1C 0.0210(11) 0.0205(11) 0.0226(11) 0.0006(9) -0.0004(8) -0.0011(9)
C2C 0.0262(11) 0.0213(11) 0.0249(11) 0.0021(9) 0.0018(9) -0.0013(9)
C3C 0.0324(13) 0.0288(13) 0.0226(11) 0.0015(10) 0.0036(9) -0.0001(9)
C4C 0.0374(14) 0.0350(14) 0.0223(11) 0.0018(11) -0.0033(10) -0.0015(10)
C5C 0.0285(12) 0.0302(13) 0.0289(12) -0.0031(10) -0.0032(9) -0.0053(10)
C6C 0.0226(11) 0.0216(11) 0.0269(11) 0.0002(9) 0.0002(9) -0.0013(9)
C7C 0.0485(17) 0.0557(19) 0.0249(13) -0.0068(15) -0.0050(12) 0.0002(13)
C8C 0.0251(12) 0.0187(11) 0.0259(11) 0.0047(9) 0.0035(9) 0.0015(9)
C9C 0.0252(12) 0.0239(12) 0.0273(12) 0.0025(9) 0.0040(9) 0.0028(9)
C10C 0.0298(12) 0.0249(12) 0.0282(12) -0.0001(10) -0.0019(9) 0.0037(10)
C11C 0.0311(14) 0.0313(14) 0.0389(15) -0.0044(11) -0.0007(11) 0.0088(11)
C12C 0.0408(16) 0.0409(16) 0.0437(16) -0.0028(13) 0.0172(12) 0.0117(13)
C13C 0.0497(18) 0.0371(16) 0.0420(16) 0.0002(14) 0.0234(14) -0.0006(13)
C14C 0.0384(15) 0.0276(13) 0.0380(14) -0.0024(11) 0.0135(11) -0.0014(11)
C15C 0.0253(11) 0.0204(11) 0.0271(11) -0.0028(9) -0.0032(9) -0.0031(9)
C16C 0.0240(11) 0.0220(11) 0.0287(12) -0.0027(9) -0.0025(9) -0.0031(9)
C17C 0.0284(12) 0.0244(12) 0.0380(14) 0.0003(10) -0.0032(10) -0.0006(10)
C18C 0.0306(14) 0.0328(15) 0.0550(18) 0.0074(11) -0.0058(12) -0.0044(13)
C19C 0.0243(13) 0.0443(17) 0.0567(18) -0.0012(12) 0.0039(12) -0.0182(14)
C20C 0.0339(14) 0.0375(16) 0.0462(16) -0.0108(12) 0.0096(12) -0.0122(13)
C21C 0.0304(13) 0.0256(12) 0.0343(13) -0.0076(10) 0.0032(10) -0.0033(10)

loop_
_atom_type_symbol
_atom_type_description
_atom_type_scat_dispersion_real
_atom_type_scat_dispersion_imag
_atom_type_scat_source
C C 0.0181 0.0091 'International Tables Vol C Tables 4.2.6.8 and 6.1.1.4'
H H 0.0000 0.0000 'International Tables Vol C Tables 4.2.6.8 and 6.1.1.4'
O O 0.0492 0.0322 'International Tables Vol C Tables 4.2.6.8 and 6.1.1.4'
Co Co -2.3653 3.6143 'International Tables Vol C Tables 4.2.6.8 and 6.1.1.4'

loop_
_geom_angle_atom_site_label_1
_geom_angle_atom_site_label_2
_geom_angle_atom_site_label_3
_geom_angle
O1B Co O1C 89.93(7)
O1B Co O1A 91.73(7)
O1C Co O1A 178.32(7)
O1B Co O2B 90.02(7)
O1C Co O2B 90.44(7)
O1A Co O2B 89.35(7)
O1B Co O2C 88.19(7)
O1C Co O2C 87.01(7)
O1A Co O2C 93.25(7)
O2B Co O2C 176.88(7)
O1B Co O2A 178.76(7)
O1C Co O2A 89.87(7)
O1A Co O2A 88.47(7)
O2B Co O2A 88.75(7)
O2C Co O2A 93.02(7)
C1A O1A Co 129.76(16)
C8A O2A Co 130.35(16)
O1A C1A C2A 125.2(2)
O1A C1A C6A 118.1(2)
C2A C1A C6A 116.7(2)
C3A C2A C1A 119.6(2)
C3A C2A C8A 120.6(2)
C1A C2A C8A 119.8(2)
C4A C3A C2A 122.4(2)
C4A C3A H3AA 118.8
C2A C3A H3AA 118.8
C3A C4A C5A 117.5(2)
C3A C4A C7A 121.0(2)
C5A C4A C7A 121.5(2)
C6A C5A C4A 122.3(2)
C6A C5A H5AA 118.8
C4A C5A H5AA 118.8
C5A C6A C1A 120.5(2)
C5A C6A C15A 118.8(2)
C1A C6A C15A 120.4(2)
C4A C7A H7AA 109.5
C4A C7A H7AB 109.5
H7AA C7A H7AB 109.5
C4A C7A H7AC 109.5
H7AA C7A H7AC 109.5
H7AB C7A H7AC 109.5
O2A C8A C2A 123.8(2)
O2A C8A C9A 115.0(2)
C2A C8A C9A 121.2(2)
C10A C9A C14A 119.2(2)
C10A C9A C8A 118.1(2)
C14A C9A C8A 122.5(2)
C11A C10A C9A 120.2(2)
C11A C10A H10A 119.9
C9A C10A H10A 119.9
C10A C11A C12A 120.3(2)
C10A C11A H11A 119.9
C12A C11A H11A 119.9
C13A C12A C11A 119.8(2)
C13A C12A H12A 120.1
C11A C12A H12A 120.1
C12A C13A C14A 120.3(2)
C12A C13A H13A 119.8
C14A C13A H13A 119.8
C13A C14A C9A 120.1(2)
C13A C14A H14A 119.9
C9A C14A H14A 119.9
O3A C15A C6A 120.2(3)
O3A C15A C16A 119.7(3)
C6A C15A C16A 120.1(2)
C17A C16A C21A 119.1(3)
C17A C16A C15A 118.6(2)
C21A C16A C15A 122.3(2)
C18A C17A C16A 120.9(3)
C18A C17A H17A 119.6
C16A C17A H17A 119.6
C19A C18A C17A 119.5(3)
C19A C18A H18A 120.3
C17A C18A H18A 120.3
C18A C19A C20A 120.1(3)
C18A C19A H19A 120.0
C20A C19A H19A 120.0
C19A C20A C21A 120.6(3)
C19A C20A H20A 119.7
C21A C20A H20A 119.7
C20A C21A C16A 119.8(3)
C20A C21A H21A 120.1
C16A C21A H21A 120.1
C1B O1B Co 129.72(14)
C8B O2B Co 128.88(15)
O1B C1B C6B 117.9(2)
O1B C1B C2B 125.1(2)
C6B C1B C2B 117.0(2)
C3B C2B C1B 119.3(2)
C3B C2B C8B 120.1(2)
C1B C2B C8B 120.6(2)
C4B C3B C2B 122.6(2)
C4B C3B H3BA 118.7
C2B C3B H3BA 118.7
C3B C4B C5B 117.4(2)
C3B C4B C7B 121.3(2)
C5B C4B C7B 121.3(2)
C6B C5B C4B 122.4(2)
C6B C5B H5BA 118.8
C4B C5B H5BA 118.8
C5B C6B C1B 120.8(2)
C5B C6B C15B 118.9(2)
C1B C6B C15B 119.9(2)
C4B C7B H7BA 109.5
C4B C7B H7BB 109.5
H7BA C7B H7BB 109.5
C4B C7B H7BC 109.5
H7BA C7B H7BC 109.5
H7BB C7B H7BC 109.5
O2B C8B C2B 124.7(2)
O2B C8B C9B 113.7(2)
C2B C8B C9B 121.5(2)
C10B C9B C14B 120.0(2)
C10B C9B C8B 120.0(2)
C14B C9B C8B 119.5(2)
C11B C10B C9B 119.9(2)
C11B C10B H10B 120.1
C9B C10B H10B 120.1
C12B C11B C10B 119.8(3)
C12B C11B H11B 120.1
C10B C11B H11B 120.1
C13B C12B C11B 120.3(2)
C13B C12B H12B 119.8
C11B C12B H12B 119.8
C12B C13B C14B 120.0(3)
C12B C13B H13B 120.0
C14B C13B H13B 120.0
C13B C14B C9B 119.8(2)
C13B C14B H14B 120.1
C9B C14B H14B 120.1
O3B C15B C16B 120.7(2)
O3B C15B C6B 117.5(2)
C16B C15B C6B 121.8(2)
C17B C16B C21B 118.9(2)
C17B C16B C15B 122.1(2)
C21B C16B C15B 118.8(2)
C18B C17B C16B 120.5(3)
C18B C17B H17B 119.8
C16B C17B H17B 119.8
C17B C18B C19B 120.2(3)
C17B C18B H18B 119.9
C19B C18B H18B 119.9
C18B C19B C20B 119.6(3)
C18B C19B H19B 120.2
C20B C19B H19B 120.2
C21B C20B C19B 120.3(3)
C21B C20B H20B 119.8
C19B C20B H20B 119.8
C20B C21B C16B 120.4(3)
C20B C21B H21B 119.8
C16B C21B H21B 119.8
C1C O1C Co 118.70(15)
C8C O2C Co 124.66(16)
O1C C1C C6C 119.0(2)
O1C C1C C2C 123.7(2)
C6C C1C C2C 117.2(2)
C3C C2C C1C 119.0(2)
C3C C2C C8C 121.0(2)
C1C C2C C8C 119.9(2)
C4C C3C C2C 122.8(2)
C4C C3C H3CA 118.6
C2C C3C H3CA 118.6
C3C C4C C5C 117.6(2)
C3C C4C C7C 121.5(3)
C5C C4C C7C 120.9(3)
C6C C5C C4C 122.2(2)
C6C C5C H5CA 118.9
C4C C5C H5CA 118.9
C5C C6C C1C 121.0(2)
C5C C6C C15C 119.8(2)
C1C C6C C15C 119.2(2)
C4C C7C H7CA 109.5
C4C C7C H7CB 109.5
H7CA C7C H7CB 109.5
C4C C7C H7CC 109.5
H7CA C7C H7CC 109.5
H7CB C7C H7CC 109.5
O2C C8C C2C 123.3(2)
O2C C8C C9C 115.1(2)
C2C C8C C9C 121.6(2)
C14C C9C C10C 119.6(2)
C14C C9C C8C 122.9(2)
C10C C9C C8C 117.4(2)
C11C C10C C9C 120.3(3)
C11C C10C H10C 119.8
C9C C10C H10C 119.8
C12C C11C C10C 119.8(3)
C12C C11C H11C 120.1
C10C C11C H11C 120.1
C11C C12C C13C 120.2(3)
C11C C12C H12C 119.9
C13C C12C H12C 119.9
C12C C13C C14C 120.1(3)
C12C C13C H13C 120.0
C14C C13C H13C 120.0
C9C C14C C13C 120.0(3)
C9C C14C H14C 120.0
C13C C14C H14C 120.0
O3C C15C C16C 121.0(2)
O3C C15C C6C 120.5(2)
C16C C15C C6C 118.5(2)
C21C C16C C17C 119.3(2)
C21C C16C C15C 118.7(2)
C17C C16C C15C 122.0(2)
C18C C17C C16C 120.1(3)
C18C C17C H17C 120.0
C16C C17C H17C 120.0
C17C C18C C19C 120.3(3)
C17C C18C H18C 119.8
C19C C18C H18C 119.8
C18C C19C C20C 119.6(3)
C18C C19C H19C 120.2
C20C C19C H19C 120.2
C21C C20C C19C 120.2(3)
C21C C20C H20C 119.9
C19C C20C H20C 119.9
C20C C21C C16C 120.5(3)
C20C C21C H21C 119.7
C16C C21C H21C 119.7

loop_
_geom_bond_atom_site_label_1
_geom_bond_atom_site_label_2
_geom_bond_distance
Co O1B 1.9063(16)
Co O1C 1.9414(17)
Co O1A 1.9470(17)
Co O2B 1.9682(17)
Co O2C 1.9749(17)
Co O2A 1.9793(16)
O1A C1A 1.279(3)
O2A C8A 1.247(3)
O3A C15A 1.222(3)
C1A C2A 1.432(3)
C1A C6A 1.435(3)
C2A C3A 1.413(3)
C2A C8A 1.459(3)
C3A C4A 1.387(4)
C3A H3AA 0.9500
C4A C5A 1.401(4)
C4A C7A 1.510(3)
C5A C6A 1.386(4)
C5A H5AA 0.9500
C6A C15A 1.495(4)
C7A H7AA 0.9800
C7A H7AB 0.9800
C7A H7AC 0.9800
C8A C9A 1.488(3)
C9A C10A 1.399(3)
C9A C14A 1.399(3)
C10A C11A 1.384(4)
C10A H10A 0.9500
C11A C12A 1.394(4)
C11A H11A 0.9500
C12A C13A 1.386(4)
C12A H12A 0.9500
C13A C14A 1.389(4)
C13A H13A 0.9500
C14A H14A 0.9500
C15A C16A 1.497(4)
C16A C17A 1.392(4)
C16A C21A 1.394(4)
C17A C18A 1.390(4)
C17A H17A 0.9500
C18A C19A 1.382(4)
C18A H18A 0.9500
C19A C20A 1.384(4)
C19A H19A 0.9500
C20A C21A 1.388(4)
C20A H20A 0.9500
C21A H21A 0.9500
O1B C1B 1.290(3)
O2B C8B 1.256(3)
O3B C15B 1.219(3)
C1B C6B 1.429(3)
C1B C2B 1.437(3)
C2B C3B 1.415(3)
C2B C8B 1.443(3)
C3B C4B 1.379(3)
C3B H3BA 0.9500
C4B C5B 1.407(3)
C4B C7B 1.513(3)
C5B C6B 1.377(3)
C5B H5BA 0.9500
C6B C15B 1.511(3)
C7B H7BA 0.9800
C7B H7BB 0.9800
C7B H7BC 0.9800
C8B C9B 1.499(3)
C9B C10B 1.390(4)
C9B C14B 1.391(3)
C10B C11B 1.390(4)
C10B H10B 0.9500
C11B C12B 1.388(4)
C11B H11B 0.9500
C12B C13B 1.383(4)
C12B H12B 0.9500
C13B C14B 1.389(4)
C13B H13B 0.9500
C14B H14B 0.9500
C15B C16B 1.487(4)
C16B C17B 1.391(4)
C16B C21B 1.402(4)
C17B C18B 1.387(4)
C17B H17B 0.9500
C18B C19B 1.389(4)
C18B H18B 0.9500
C19B C20B 1.390(4)
C19B H19B 0.9500
C20B C21B 1.380(4)
C20B H20B 0.9500
C21B H21B 0.9500
O1C C1C 1.306(3)
O2C C8C 1.257(3)
O3C C15C 1.224(3)
C1C C6C 1.421(3)
C1C C2C 1.436(3)
C2C C3C 1.418(3)
C2C C8C 1.447(3)
C3C C4C 1.375(4)
C3C H3CA 0.9500
C4C C5C 1.400(4)
C4C C7C 1.506(4)
C5C C6C 1.383(3)
C5C H5CA 0.9500
C6C C15C 1.496(3)
C7C H7CA 0.9800
C7C H7CB 0.9800
C7C H7CC 0.9800
C8C C9C 1.490(3)
C9C C14C 1.389(4)
C9C C10C 1.394(4)
C10C C11C 1.388(4)
C10C H10C 0.9500
C11C C12C 1.386(5)
C11C H11C 0.9500
C12C C13C 1.387(5)
C12C H12C 0.9500
C13C C14C 1.392(4)
C13C H13C 0.9500
C14C H14C 0.9500
C15C C16C 1.491(3)
C16C C21C 1.394(4)
C16C C17C 1.400(4)
C17C C18C 1.387(4)
C17C H17C 0.9500
C18C C19C 1.391(5)
C18C H18C 0.9500
C19C C20C 1.394(5)
C19C H19C 0.9500
C20C C21C 1.382(4)
C20C H20C 0.9500
C21C H21C 0.9500

loop_
_geom_hbond_atom_site_label_D
_geom_hbond_atom_site_label_H
_geom_hbond_atom_site_label_A
_geom_hbond_site_symmetry_A
_geom_hbond_distance_DH
_geom_hbond_distance_HA
_geom_hbond_distance_DA
_geom_hbond_angle_DHA
C12A H12A O2B 3_666 0.95 2.60 3.442(3) 147.4
C13A H13A O3C 3_666 0.95 2.48 3.278(3) 141.4
C13B H13B O3B 4_576 0.95 2.39 3.311(3) 162.2
C11C H11C O3C 2_655 0.95 2.40 3.313(3) 160.5
C10B H10B Cg12 1_555 0.95 2.70 3.634(3) 166.0
C11B H11B Cg7 1_655 0.95 2.72 3.479(3) 137.0
C18C H18C Cg9 1_655 0.95 2.99 3.720(4) 135.0
C20C H20C Cg11 2_745 0.95 2.88 3.332(3) 110.0

loop_
_geom_torsion_atom_site_label_1
_geom_torsion_atom_site_label_2
_geom_torsion_atom_site_label_3
_geom_torsion_atom_site_label_4
_geom_torsion
O1B Co O1A C1A -172.3(2)
O2B Co O1A C1A 97.7(2)
O2C Co O1A C1A -84.0(2)
O2A Co O1A C1A 9.0(2)
O1C Co O2A C8A -179.2(2)
O1A Co O2A C8A 0.7(2)
O2B Co O2A C8A -88.7(2)
O2C Co O2A C8A 93.8(2)
Co O1A C1A C2A -5.2(3)
Co O1A C1A C6A 174.29(16)
O1A C1A C2A C3A 169.3(2)
C6A C1A C2A C3A -10.1(3)
O1A C1A C2A C8A -9.9(4)
C6A C1A C2A C8A 170.6(2)
C1A C2A C3A C4A 4.1(4)
C8A C2A C3A C4A -176.7(2)
C2A C3A C4A C5A 3.0(4)
C2A C3A C4A C7A -177.0(2)
C3A C4A C5A C6A -3.6(4)
C7A C4A C5A C6A 176.4(2)
C4A C5A C6A C1A -2.9(4)
C4A C5A C6A C15A -177.9(2)
O1A C1A C6A C5A -169.9(2)
C2A C1A C6A C5A 9.6(3)
O1A C1A C6A C15A 5.1(3)
C2A C1A C6A C15A -175.4(2)
Co O2A C8A C2A -13.9(3)
Co O2A C8A C9A 165.00(15)
C3A C2A C8A O2A -159.7(2)
C1A C2A C8A O2A 19.6(3)
C3A C2A C8A C9A 21.5(3)
C1A C2A C8A C9A -159.2(2)
O2A C8A C9A C10A 31.2(3)
C2A C8A C9A C10A -149.9(2)
O2A C8A C9A C14A -143.8(2)
C2A C8A C9A C14A 35.1(3)
C14A C9A C10A C11A -3.3(4)
C8A C9A C10A C11A -178.5(2)
C9A C10A C11A C12A 2.2(4)
C10A C11A C12A C13A 0.4(4)
C11A C12A C13A C14A -1.8(4)
C12A C13A C14A C9A 0.6(4)
C10A C9A C14A C13A 1.9(4)
C8A C9A C14A C13A 176.8(2)
C5A C6A C15A O3A 36.1(4)
C1A C6A C15A O3A -139.0(3)
C5A C6A C15A C16A -141.4(3)
C1A C6A C15A C16A 43.6(4)
O3A C15A C16A C17A 31.6(4)
C6A C15A C16A C17A -150.9(3)
O3A C15A C16A C21A -145.5(3)
C6A C15A C16A C21A 31.9(4)
C21A C16A C17A C18A -1.0(4)
C15A C16A C17A C18A -178.2(3)
C16A C17A C18A C19A 2.0(4)
C17A C18A C19A C20A -1.3(4)
C18A C19A C20A C21A -0.5(4)
C19A C20A C21A C16A 1.6(4)
C17A C16A C21A C20A -0.8(4)
C15A C16A C21A C20A 176.3(2)
O1C Co O1B C1B 86.8(2)
O1A Co O1B C1B -93.0(2)
O2B Co O1B C1B -3.6(2)
O2C Co O1B C1B 173.8(2)
O1B Co O2B C8B 9.7(2)
O1C Co O2B C8B -80.2(2)
O1A Co O2B C8B 101.5(2)
O2A Co O2B C8B -170.1(2)
Co O1B C1B C6B -175.28(16)
Co O1B C1B C2B 1.2(3)
O1B C1B C2B C3B 176.5(2)
C6B C1B C2B C3B -7.0(3)
O1B C1B C2B C8B -2.1(4)
C6B C1B C2B C8B 174.5(2)
C1B C2B C3B C4B 2.8(4)
C8B C2B C3B C4B -178.7(2)
C2B C3B C4B C5B 3.3(4)
C2B C3B C4B C7B -178.4(2)
C3B C4B C5B C6B -5.1(4)
C7B C4B C5B C6B 176.6(3)
C4B C5B C6B C1B 0.6(4)
C4B C5B C6B C15B 173.7(2)
O1B C1B C6B C5B -177.8(2)
C2B C1B C6B C5B 5.4(3)
O1B C1B C6B C15B 9.2(3)
C2B C1B C6B C15B -167.6(2)
Co O2B C8B C2B -13.4(3)
Co O2B C8B C9B 165.51(15)
C3B C2B C8B O2B -170.1(2)
C1B C2B C8B O2B 8.4(4)
C3B C2B C8B C9B 11.1(3)
C1B C2B C8B C9B -170.4(2)
O2B C8B C9B C10B -121.5(2)
C2B C8B C9B C10B 57.5(3)
O2B C8B C9B C14B 51.4(3)
C2B C8B C9B C14B -129.7(3)
C14B C9B C10B C11B -1.1(4)
C8B C9B C10B C11B 171.7(2)
C9B C10B C11B C12B 3.0(4)
C10B C11B C12B C13B -1.8(5)
C11B C12B C13B C14B -1.3(5)
C12B C13B C14B C9B 3.1(4)
C10B C9B C14B C13B -1.9(4)
C8B C9B C14B C13B -174.8(2)
C5B C6B C15B O3B -46.5(4)
C1B C6B C15B O3B 126.7(3)
C5B C6B C15B C16B 129.9(3)
C1B C6B C15B C16B -56.9(3)
O3B C15B C16B C17B 160.0(3)
C6B C15B C16B C17B -16.3(4)
O3B C15B C16B C21B -14.6(4)
C6B C15B C16B C21B 169.1(2)
C21B C16B C17B C18B 2.5(4)
C15B C16B C17B C18B -172.0(3)
C16B C17B C18B C19B -1.3(4)
C17B C18B C19B C20B -1.0(5)
C18B C19B C20B C21B 1.9(4)
C19B C20B C21B C16B -0.6(4)
C17B C16B C21B C20B -1.6(4)
C15B C16B C21B C20B 173.2(2)
O1B Co O1C C1C 39.09(17)
O2B Co O1C C1C 129.11(17)
O2C Co O1C C1C -49.11(17)
O2A Co O1C C1C -142.14(17)
O1B Co O2C C8C -52.61(19)
O1C Co O2C C8C 37.41(19)
O1A Co O2C C8C -144.25(19)
O2A Co O2C C8C 127.12(19)
Co O1C C1C C6C -141.27(18)
Co O1C C1C C2C 37.7(3)
O1C C1C C2C C3C -175.6(2)
C6C C1C C2C C3C 3.4(3)
O1C C1C C2C C8C 3.8(4)
C6C C1C C2C C8C -177.2(2)
C1C C2C C3C C4C -1.6(4)
C8C C2C C3C C4C 179.0(2)
C2C C3C C4C C5C -0.5(4)
C2C C3C C4C C7C 179.0(3)
C3C C4C C5C C6C 0.8(4)
C7C C4C C5C C6C -178.8(3)
C4C C5C C6C C1C 1.2(4)
C4C C5C C6C C15C 178.6(2)
O1C C1C C6C C5C 175.8(2)
C2C C1C C6C C5C -3.2(4)
O1C C1C C6C C15C -1.6(3)
C2C C1C C6C C15C 179.4(2)
Co O2C C8C C2C -10.6(3)
Co O2C C8C C9C 169.42(15)
C3C C2C C8C O2C 160.4(2)
C1C C2C C8C O2C -18.9(4)
C3C C2C C8C C9C -19.5(4)
C1C C2C C8C C9C 161.1(2)
O2C C8C C9C C14C 145.7(3)
C2C C8C C9C C14C -34.3(4)
O2C C8C C9C C10C -32.4(3)
C2C C8C C9C C10C 147.5(2)
C14C C9C C10C C11C -0.4(4)
C8C C9C C10C C11C 177.8(2)
C9C C10C C11C C12C -0.4(4)
C10C C11C C12C C13C 1.1(5)
C11C C12C C13C C14C -0.9(5)
C10C C9C C14C C13C 0.6(4)
C8C C9C C14C C13C -177.5(3)
C12C C13C C14C C9C 0.0(5)
C5C C6C C15C O3C 116.0(3)
C1C C6C C15C O3C -66.6(3)
C5C C6C C15C C16C -63.3(3)
C1C C6C C15C C16C 114.1(3)
O3C C15C C16C C21C -7.4(4)
C6C C15C C16C C21C 171.9(2)
O3C C15C C16C C17C 171.2(2)
C6C C15C C16C C17C -9.5(3)
C21C C16C C17C C18C 0.1(4)
C15C C16C C17C C18C -178.5(2)
C16C C17C C18C C19C 0.3(4)
C17C C18C C19C C20C -0.3(5)
C18C C19C C20C C21C -0.1(5)
C19C C20C C21C C16C 0.4(4)
C17C C16C C21C C20C -0.4(4)
C15C C16C C21C C20C 178.2(2)
